data_4327173
loop_
_publ_author_name
'Jacquelyn T. Price'
'Melanie Lui'
'Nathan D. Jones'
'Paul J. Ragogna'

_publ_contact_author_address
;Department of Chemistry
University of Western Ontario
1151 Richmond St.
London Ontario
Canada
N6A 3K7
;
_publ_contact_author_email pragogna@uwo.ca
_publ_contact_author_name 'Paul J. Ragogna'
_publ_contact_author_phone 519-661-2111
_publ_section_title
;
 Group 15 Pnictenium Cations Supported by a Conjugated Bithiophene
 Backbone
;
_journal_name_full 'Inorganic Chemistry'
_journal_page_first 12810
_journal_page_last 12817
_journal_paper_doi 10.1021/ic201983n
_journal_volume 50
_journal_year 2011
_chemical_formula_moiety 'C24 H18 As Cl N2 O2 S2'
_chemical_formula_sum 'C24 H18 As Cl N2 O2 S2'
_chemical_formula_weight 540.89
_chemical_name_systematic
; 
 ? 
;
_space_group_IT_number 14
_symmetry_cell_setting monoclinic
_symmetry_space_group_name_Hall '-P 2ybc'
_symmetry_space_group_name_H-M 'P 1 21/c 1'
_atom_sites_solution_hydrogens geom
_atom_sites_solution_primary direct
_atom_sites_solution_secondary difmap
_audit_creation_method SHELXL-97
_cell_angle_alpha 90.00
_cell_angle_beta 104.181(2)
_cell_angle_gamma 90.00
_cell_formula_units_Z 4
_cell_length_a 8.7034(4)
_cell_length_b 13.3155(6)
_cell_length_c 19.8063(9)
_cell_measurement_reflns_used 9928
_cell_measurement_temperature 150(2)
_cell_measurement_theta_max 26.38
_cell_measurement_theta_min 2.61
_cell_volume 2225.41(18)
_computing_cell_refinement 'Bruker SAINT'
_computing_data_collection 'Bruker APEX2'
_computing_data_reduction 'Bruker SAINT'
_computing_molecular_graphics 'Bruker SHELXTL'
_computing_publication_material 'Bruker SHELXTL'
_computing_structure_refinement 'SHELXL-97 (Sheldrick, 1997)'
_computing_structure_solution 'SHELXS-97 (Sheldrick, 1990)'
_diffrn_ambient_temperature 150(2)
_diffrn_measured_fraction_theta_full .997
_diffrn_measured_fraction_theta_max .997
_diffrn_measurement_device_type 'Bruker APEX-II CCD'
_diffrn_measurement_method '\f and \w scans'
_diffrn_radiation_monochromator graphite
_diffrn_radiation_source 'fine-focus sealed tube'
_diffrn_radiation_type MoK\a
_diffrn_radiation_wavelength 0.71073
_diffrn_reflns_av_R_equivalents 0.0227
_diffrn_reflns_av_sigmaI/netI 0.0180
_diffrn_reflns_limit_h_max 10
_diffrn_reflns_limit_h_min -10
_diffrn_reflns_limit_k_max 13
_diffrn_reflns_limit_k_min -16
_diffrn_reflns_limit_l_max 24
_diffrn_reflns_limit_l_min -24
_diffrn_reflns_number 25727
_diffrn_reflns_theta_full 26.46
_diffrn_reflns_theta_max 26.46
_diffrn_reflns_theta_min 1.86
_exptl_absorpt_coefficient_mu 1.861
_exptl_absorpt_correction_T_max 0.8358
_exptl_absorpt_correction_T_min 0.7072
_exptl_absorpt_correction_type multi-scan
_exptl_absorpt_process_details 'SADABS (Sheldrick, 1996)'
_exptl_crystal_colour orange
_exptl_crystal_density_diffrn 1.614
_exptl_crystal_description block
_exptl_crystal_F_000 1096
_exptl_crystal_size_max 0.20
_exptl_crystal_size_mid 0.15
_exptl_crystal_size_min 0.10
_refine_diff_density_max .278
_refine_diff_density_min -.378
_refine_diff_density_rms .050
_refine_ls_extinction_method none
_refine_ls_goodness_of_fit_ref 1.033
_refine_ls_hydrogen_treatment constr
_refine_ls_matrix_type full
_refine_ls_number_parameters 291
_refine_ls_number_reflns 4581
_refine_ls_number_restraints 0
_refine_ls_restrained_S_all 1.033
_refine_ls_R_factor_all 0.0266
_refine_ls_R_factor_gt 0.0223
_refine_ls_shift/su_max 0.001
_refine_ls_shift/su_mean 0.000
_refine_ls_structure_factor_coef Fsqd
_refine_ls_weighting_details 'calc w=1/[\s^2^(Fo^2^)+(0.0304P)^2^+0.9566P] where P=(Fo^2^+2Fc^2^)/3'
_refine_ls_weighting_scheme calc
_refine_ls_wR_factor_gt 0.0565
_refine_ls_wR_factor_ref 0.0583
_reflns_number_gt 4130
_reflns_number_total 4581
_reflns_threshold_expression >2sigma(I)
_cod_data_source_file ic201983n_si_001_3.cif
_cod_data_source_block b10076
_cod_original_sg_symbol_H-M 'P 21/c'
_cod_database_code 4327173

loop_
_symmetry_equiv_pos_as_xyz
'x, y, z'
'-x, y+1/2, -z+1/2'
'-x, -y, -z'
'x, -y-1/2, z-1/2'

loop_
_atom_site_label
_atom_site_type_symbol
_atom_site_fract_x
_atom_site_fract_y
_atom_site_fract_z
_atom_site_U_iso_or_equiv
_atom_site_adp_type
_atom_site_occupancy
_atom_site_symmetry_multiplicity
_atom_site_calc_flag
_atom_site_refinement_flags
As1 As 0.90873(2) -0.301742(13) 0.066011(8) 0.02224(6) Uani 1 1 d .
Cl1 Cl 0.72204(6) -0.17370(4) 0.05586(2) 0.03719(12) Uani 1 1 d .
S1 S 1.26518(5) -0.13351(3) -0.17307(2) 0.02706(10) Uani 1 1 d .
S2 S 0.97032(5) -0.29152(3) -0.26209(2) 0.02511(10) Uani 1 1 d .
O1 O 1.43323(13) 0.04137(8) 0.22387(6) 0.0253(3) Uani 1 1 d .
O2 O 0.30254(13) -0.56309(8) -0.13156(6) 0.0234(2) Uani 1 1 d .
N1 N 1.06965(16) -0.23549(10) 0.04113(7) 0.0215(3) Uani 1 1 d .
N2 N 0.86091(16) -0.35153(10) -0.02255(7) 0.0198(3) Uani 1 1 d .
C1 C 1.3838(2) 0.14366(12) 0.22596(10) 0.0280(4) Uani 1 1 d .
H24A H 1.2817 0.1457 0.2362 0.042 Uiso 1 1 calc R
H24B H 1.3775 0.1747 0.1816 0.042 Uiso 1 1 calc R
H24C H 1.4592 0.1792 0.2614 0.042 Uiso 1 1 calc R
C2 C 1.33536(18) -0.02126(12) 0.17799(8) 0.0201(3) Uani 1 1 d .
C3 C 1.38236(19) -0.12144(13) 0.18155(9) 0.0260(4) Uani 1 1 d .
H22 H 1.4731 -0.1415 0.2143 0.031 Uiso 1 1 calc R
C4 C 1.2946(2) -0.19110(12) 0.13652(9) 0.0243(4) Uani 1 1 d .
H23 H 1.3267 -0.2579 0.1389 0.029 Uiso 1 1 calc R
C5 C 1.15876(19) -0.16189(12) 0.08785(8) 0.0199(3) Uani 1 1 d .
C6 C 0.71380(18) -0.40397(12) -0.04862(8) 0.0186(3) Uani 1 1 d .
C7 C 0.70830(19) -0.50795(12) -0.04221(8) 0.0199(3) Uani 1 1 d .
H12 H 0.7985 -0.5432 -0.0196 0.024 Uiso 1 1 calc R
C8 C 0.56824(19) -0.55875(12) -0.06964(8) 0.0204(3) Uani 1 1 d .
H13 H 0.5638 -0.6281 -0.0647 0.025 Uiso 1 1 calc R
C9 C 0.43398(18) -0.50614(12) -0.10455(8) 0.0188(3) Uani 1 1 d .
C10 C 0.1669(2) -0.51151(13) -0.17212(9) 0.0281(4) Uani 1 1 d .
H15A H 0.1970 -0.4730 -0.2078 0.042 Uiso 1 1 calc R
H15B H 0.1254 -0.4674 -0.1426 0.042 Uiso 1 1 calc R
H15C H 0.0873 -0.5595 -0.1932 0.042 Uiso 1 1 calc R
C11 C 0.93890(18) -0.30082(11) -0.06679(8) 0.0181(3) Uani 1 1 d .
C12 C 1.05748(18) -0.23640(12) -0.03094(8) 0.0187(3) Uani 1 1 d .
C13 C 1.15893(19) -0.18494(11) -0.06582(8) 0.0201(3) Uani 1 1 d .
C14 C 1.13066(19) -0.19858(11) -0.13809(8) 0.0201(3) Uani 1 1 d .
C15 C 1.3605(2) -0.08955(14) -0.09160(10) 0.0309(4) Uani 1 1 d .
H4 H 1.4491 -0.0480 -0.0837 0.037 Uiso 1 1 calc R
C16 C 1.2943(2) -0.12115(13) -0.04057(9) 0.0279(4) Uani 1 1 d .
H5 H 1.3321 -0.1036 0.0060 0.033 Uiso 1 1 calc R
C17 C 0.8238(2) -0.37429(13) -0.25354(9) 0.0253(4) Uani 1 1 d .
H7 H 0.7629 -0.4108 -0.2906 0.030 Uiso 1 1 calc R
C18 C 0.80638(19) -0.38079(12) -0.18776(8) 0.0218(3) Uani 1 1 d .
H8 H 0.7329 -0.4225 -0.1747 0.026 Uiso 1 1 calc R
C19 C 0.91383(18) -0.31614(11) -0.13985(8) 0.0184(3) Uani 1 1 d .
C20 C 0.57849(19) -0.35156(12) -0.08041(8) 0.0214(3) Uani 1 1 d .
H17 H 0.5815 -0.2818 -0.0825 0.026 Uiso 1 1 calc R
C21 C 0.43815(19) -0.40185(12) -0.10931(8) 0.0211(3) Uani 1 1 d .
H16 H 0.3479 -0.3663 -0.1316 0.025 Uiso 1 1 calc R
C22 C 1.1094(2) -0.06308(12) 0.08612(9) 0.0251(4) Uani 1 1 d .
H19 H 1.0159 -0.0440 0.0548 0.030 Uiso 1 1 calc R
C23 C 1.1975(2) 0.00811(12) 0.13051(8) 0.0238(3) Uani 1 1 d .
H20 H 1.1644 0.0747 0.1284 0.029 Uiso 1 1 calc R
C25 C 1.01159(19) -0.26245(12) -0.17414(8) 0.0198(3) Uani 1 1 d .

loop_
_atom_site_aniso_label
_atom_site_aniso_U_11
_atom_site_aniso_U_22
_atom_site_aniso_U_33
_atom_site_aniso_U_23
_atom_site_aniso_U_13
_atom_site_aniso_U_12
As1 0.02624(10) 0.02655(10) 0.01415(9) -0.00123(6) 0.00534(7) -0.00570(7)
Cl1 0.0371(3) 0.0412(3) 0.0337(3) -0.0092(2) 0.0096(2) 0.0035(2)
S1 0.0290(2) 0.0264(2) 0.0294(2) 0.00424(17) 0.01411(18) -0.00275(17)
S2 0.0314(2) 0.0299(2) 0.01518(19) 0.00078(16) 0.00784(17) 0.00117(18)
O1 0.0229(6) 0.0210(6) 0.0283(6) -0.0070(5) -0.0008(5) -0.0011(5)
O2 0.0205(6) 0.0205(6) 0.0274(6) 0.0010(5) 0.0027(5) -0.0024(5)
N1 0.0247(7) 0.0243(7) 0.0151(7) -0.0026(5) 0.0041(5) -0.0057(6)
N2 0.0223(7) 0.0225(7) 0.0149(6) -0.0010(5) 0.0051(5) -0.0050(6)
C1 0.0297(9) 0.0204(8) 0.0329(10) -0.0047(7) 0.0058(8) -0.0016(7)
C2 0.0191(8) 0.0229(8) 0.0189(8) -0.0032(6) 0.0059(6) -0.0026(6)
C3 0.0188(8) 0.0262(9) 0.0284(9) -0.0032(7) -0.0033(7) 0.0054(7)
C4 0.0239(8) 0.0197(8) 0.0278(9) -0.0038(7) 0.0036(7) 0.0046(7)
C5 0.0219(8) 0.0225(8) 0.0158(7) -0.0031(6) 0.0058(6) -0.0036(6)
C6 0.0217(8) 0.0212(8) 0.0142(7) -0.0021(6) 0.0072(6) -0.0036(6)
C7 0.0214(8) 0.0214(8) 0.0173(8) 0.0005(6) 0.0052(6) 0.0040(6)
C8 0.0265(8) 0.0159(7) 0.0200(8) -0.0010(6) 0.0076(7) 0.0010(6)
C9 0.0197(8) 0.0211(8) 0.0166(8) -0.0021(6) 0.0067(6) -0.0023(6)
C10 0.0228(9) 0.0281(9) 0.0305(9) 0.0032(7) 0.0007(7) -0.0011(7)
C11 0.0189(8) 0.0191(7) 0.0170(8) 0.0007(6) 0.0057(6) 0.0025(6)
C12 0.0210(8) 0.0191(7) 0.0156(7) -0.0006(6) 0.0036(6) 0.0011(6)
C13 0.0186(8) 0.0189(8) 0.0228(8) 0.0004(6) 0.0054(6) 0.0012(6)
C14 0.0207(8) 0.0196(8) 0.0220(8) 0.0033(6) 0.0090(6) 0.0029(6)
C15 0.0281(9) 0.0284(9) 0.0374(10) -0.0029(8) 0.0107(8) -0.0088(8)
C16 0.0274(9) 0.0272(9) 0.0293(9) -0.0044(7) 0.0076(7) -0.0051(7)
C17 0.0284(9) 0.0270(9) 0.0191(8) -0.0036(7) 0.0034(7) 0.0007(7)
C18 0.0222(8) 0.0236(8) 0.0193(8) -0.0014(6) 0.0042(6) -0.0001(6)
C19 0.0179(8) 0.0200(8) 0.0172(8) -0.0005(6) 0.0041(6) 0.0030(6)
C20 0.0286(9) 0.0155(7) 0.0211(8) 0.0012(6) 0.0078(7) -0.0005(6)
C21 0.0220(8) 0.0204(8) 0.0211(8) 0.0024(6) 0.0056(6) 0.0015(6)
C22 0.0251(8) 0.0258(8) 0.0206(8) 0.0034(7) -0.0018(7) 0.0013(7)
C23 0.0271(9) 0.0182(8) 0.0245(9) 0.0014(7) 0.0030(7) 0.0023(7)
C25 0.0233(8) 0.0208(8) 0.0159(8) 0.0014(6) 0.0058(6) 0.0037(6)

loop_
_atom_type_symbol
_atom_type_description
_atom_type_scat_dispersion_real
_atom_type_scat_dispersion_imag
_atom_type_scat_source
C C .0033 .0016 'International Tables Vol C Tables 4.2.6.8 and 6.1.1.4'
H H .0000 .0000 'International Tables Vol C Tables 4.2.6.8 and 6.1.1.4'
As As .0499 2.0058 'International Tables Vol C Tables 4.2.6.8 and 6.1.1.4'
Cl Cl .1484 .1585 'International Tables Vol C Tables 4.2.6.8 and 6.1.1.4'
N N .0061 .0033 'International Tables Vol C Tables 4.2.6.8 and 6.1.1.4'
O O .0106 .0060 'International Tables Vol C Tables 4.2.6.8 and 6.1.1.4'
S S .1246 .1234 'International Tables Vol C Tables 4.2.6.8 and 6.1.1.4'

loop_
_geom_angle_atom_site_label_1
_geom_angle_atom_site_label_2
_geom_angle_atom_site_label_3
_geom_angle
N1 As1 N2 85.72(6)
N1 As1 Cl1 100.86(5)
N2 As1 Cl1 101.12(4)
C15 S1 C14 90.74(8)
C17 S2 C25 91.16(8)
C2 O1 C1 117.19(12)
C9 O2 C10 116.72(12)
C12 N1 C5 123.66(13)
C12 N1 As1 113.50(10)
C5 N1 As1 119.02(10)
C11 N2 C6 122.19(13)
C11 N2 As1 113.16(10)
C6 N2 As1 119.64(10)
O1 C1 H24A 109.5
O1 C1 H24B 109.5
H24A C1 H24B 109.5
O1 C1 H24C 109.5
H24A C1 H24C 109.5
H24B C1 H24C 109.5
O1 C2 C23 125.00(14)
O1 C2 C3 115.06(14)
C23 C2 C3 119.94(15)
C4 C3 C2 120.12(15)
C4 C3 H22 119.9
C2 C3 H22 119.9
C3 C4 C5 120.25(15)
C3 C4 H23 119.9
C5 C4 H23 119.9
C22 C5 C4 119.44(15)
C22 C5 N1 121.18(14)
C4 C5 N1 119.36(14)
C20 C6 C7 119.97(15)
C20 C6 N2 120.20(14)
C7 C6 N2 119.83(14)
C8 C7 C6 119.80(15)
C8 C7 H12 120.1
C6 C7 H12 120.1
C7 C8 C9 120.04(15)
C7 C8 H13 120.0
C9 C8 H13 120.0
O2 C9 C8 115.79(14)
O2 C9 C21 124.02(14)
C8 C9 C21 120.17(14)
O2 C10 H15A 109.5
O2 C10 H15B 109.5
H15A C10 H15B 109.5
O2 C10 H15C 109.5
H15A C10 H15C 109.5
H15B C10 H15C 109.5
C12 C11 N2 112.84(14)
C12 C11 C19 121.02(14)
N2 C11 C19 125.97(14)
C11 C12 N1 112.62(14)
C11 C12 C13 121.24(14)
N1 C12 C13 125.98(14)
C14 C13 C12 117.27(14)
C14 C13 C16 110.78(15)
C12 C13 C16 131.92(15)
C25 C14 C13 121.59(15)
C25 C14 S1 126.20(13)
C13 C14 S1 112.12(12)
C16 C15 S1 113.53(14)
C16 C15 H4 123.2
S1 C15 H4 123.2
C15 C16 C13 112.82(16)
C15 C16 H5 123.6
C13 C16 H5 123.6
C18 C17 S2 113.34(13)
C18 C17 H7 123.3
S2 C17 H7 123.3
C17 C18 C19 112.84(15)
C17 C18 H8 123.6
C19 C18 H8 123.6
C25 C19 C11 117.22(14)
C25 C19 C18 110.92(14)
C11 C19 C18 131.84(15)
C6 C20 C21 120.69(15)
C6 C20 H17 119.7
C21 C20 H17 119.7
C20 C21 C9 119.21(15)
C20 C21 H16 120.4
C9 C21 H16 120.4
C5 C22 C23 120.94(15)
C5 C22 H19 119.5
C23 C22 H19 119.5
C2 C23 C22 119.24(15)
C2 C23 H20 120.4
C22 C23 H20 120.4
C14 C25 C19 121.62(15)
C14 C25 S2 126.56(13)
C19 C25 S2 111.75(12)

loop_
_geom_bond_atom_site_label_1
_geom_bond_atom_site_label_2
_geom_bond_distance
As1 N1 1.8223(13)
As1 N2 1.8254(13)
As1 Cl1 2.3296(5)
S1 C15 1.7261(19)
S1 C14 1.7318(16)
S2 C17 1.7246(18)
S2 C25 1.7341(16)
O1 C2 1.3665(18)
O1 C1 1.4320(19)
O2 C9 1.3675(18)
O2 C10 1.4304(19)
N1 C12 1.405(2)
N1 C5 1.437(2)
N2 C11 1.406(2)
N2 C6 1.439(2)
C1 H24A 0.9600
C1 H24B 0.9600
C1 H24C 0.9600
C2 C23 1.387(2)
C2 C3 1.392(2)
C3 C4 1.381(2)
C3 H22 0.9300
C4 C5 1.385(2)
C4 H23 0.9300
C5 C22 1.382(2)
C6 C20 1.381(2)
C6 C7 1.392(2)
C7 C8 1.384(2)
C7 H12 0.9300
C8 C9 1.392(2)
C8 H13 0.9300
C9 C21 1.393(2)
C10 H15A 0.9600
C10 H15B 0.9600
C10 H15C 0.9600
C11 C12 1.395(2)
C11 C19 1.424(2)
C12 C13 1.423(2)
C13 C14 1.403(2)
C13 C16 1.439(2)
C14 C25 1.394(2)
C15 C16 1.348(3)
C15 H4 0.9300
C16 H5 0.9300
C17 C18 1.351(2)
C17 H7 0.9300
C18 C19 1.443(2)
C18 H8 0.9300
C19 C25 1.407(2)
C20 C21 1.388(2)
C20 H17 0.9300
C21 H16 0.9300
C22 C23 1.389(2)
C22 H19 0.9300
C23 H20 0.9300

loop_
_geom_torsion_atom_site_label_1
_geom_torsion_atom_site_label_2
_geom_torsion_atom_site_label_3
_geom_torsion_atom_site_label_4
_geom_torsion
N2 As1 N1 C12 12.67(11)
Cl1 As1 N1 C12 -87.85(11)
N2 As1 N1 C5 171.50(13)
Cl1 As1 N1 C5 70.98(12)
N1 As1 N2 C11 -13.30(11)
Cl1 As1 N2 C11 86.94(10)
N1 As1 N2 C6 -168.80(12)
Cl1 As1 N2 C6 -68.56(12)
C1 O1 C2 C23 4.3(2)
C1 O1 C2 C3 -175.36(15)
O1 C2 C3 C4 -178.44(15)
C23 C2 C3 C4 1.9(3)
C2 C3 C4 C5 -0.4(3)
C3 C4 C5 C22 -1.9(3)
C3 C4 C5 N1 179.58(15)
C12 N1 C5 C22 69.5(2)
As1 N1 C5 C22 -87.06(18)
C12 N1 C5 C4 -112.00(18)
As1 N1 C5 C4 91.45(17)
C11 N2 C6 C20 -65.2(2)
As1 N2 C6 C20 88.02(16)
C11 N2 C6 C7 114.31(17)
As1 N2 C6 C7 -92.47(16)
C20 C6 C7 C8 2.0(2)
N2 C6 C7 C8 -177.55(14)
C6 C7 C8 C9 1.1(2)
C10 O2 C9 C8 -175.43(14)
C10 O2 C9 C21 5.7(2)
C7 C8 C9 O2 178.19(14)
C7 C8 C9 C21 -2.9(2)
C6 N2 C11 C12 166.00(14)
As1 N2 C11 C12 11.20(17)
C6 N2 C11 C19 -18.8(2)
As1 N2 C11 C19 -173.60(12)
N2 C11 C12 N1 -1.19(19)
C19 C11 C12 N1 -176.65(14)
N2 C11 C12 C13 174.53(14)
C19 C11 C12 C13 -0.9(2)
C5 N1 C12 C11 -167.07(14)
As1 N1 C12 C11 -9.37(17)
C5 N1 C12 C13 17.4(2)
As1 N1 C12 C13 175.15(13)
C11 C12 C13 C14 2.5(2)
N1 C12 C13 C14 177.58(15)
C11 C12 C13 C16 -175.14(16)
N1 C12 C13 C16 0.0(3)
C12 C13 C14 C25 -2.1(2)
C16 C13 C14 C25 176.02(15)
C12 C13 C14 S1 -178.85(12)
C16 C13 C14 S1 -0.76(17)
C15 S1 C14 C25 -175.86(15)
C15 S1 C14 C13 0.75(13)
C14 S1 C15 C16 -0.55(15)
S1 C15 C16 C13 0.2(2)
C14 C13 C16 C15 0.4(2)
C12 C13 C16 C15 178.08(17)
C25 S2 C17 C18 -0.35(14)
S2 C17 C18 C19 0.47(19)
C12 C11 C19 C25 -1.0(2)
N2 C11 C19 C25 -175.87(14)
C12 C11 C19 C18 176.82(16)
N2 C11 C19 C18 2.0(3)
C17 C18 C19 C25 -0.4(2)
C17 C18 C19 C11 -178.34(16)
C7 C6 C20 C21 -3.3(2)
N2 C6 C20 C21 176.26(14)
C6 C20 C21 C9 1.5(2)
O2 C9 C21 C20 -179.55(14)
C8 C9 C21 C20 1.6(2)
C4 C5 C22 C23 2.7(3)
N1 C5 C22 C23 -178.82(15)
O1 C2 C23 C22 179.26(15)
C3 C2 C23 C22 -1.1(2)
C5 C22 C23 C2 -1.2(3)
C13 C14 C25 C19 0.1(2)
S1 C14 C25 C19 176.44(12)
C13 C14 C25 S2 -176.36(12)
S1 C14 C25 S2 0.0(2)
C11 C19 C25 C14 1.4(2)
C18 C19 C25 C14 -176.85(14)
C11 C19 C25 S2 178.41(11)
C18 C19 C25 S2 0.11(17)
C17 S2 C25 C14 176.90(15)
C17 S2 C25 C19 0.12(13)
